data_4313405
loop_
_publ_author_name
'S\'onia M. P. R. M. Cunha'
'M. F\'atima C. Guedes da Silva'
'Armando J. L. Pombeiro'

_publ_contact_author 'Armando J.L. Pombeiro'
_publ_contact_author_email pombeiro@ist.utl.pt
_publ_section_title
;
 Mixed Dinitrogen-Organocyanamide Complexes of Molybdenum(0) and Their
 Protic Conversion into Hydrazide and Amidoazavinylidene Derivatives
;
_journal_name_full 'Inorganic Chemistry'
_journal_page_first 2157
_journal_page_last 2164
_journal_paper_doi 10.1021/ic026176e
_journal_volume 42
_journal_year 2003
_chemical_formula_moiety 'C57 H58 Mo N4 P4'
_chemical_formula_sum 'C57 H58 Mo N4 P4'
_chemical_formula_weight 1018.89
_chemical_name_systematic
; 
 ? 
;
_space_group_IT_number 61
_symmetry_cell_setting orthorhombic
_symmetry_space_group_name_Hall '-P 2ac 2ab'
_symmetry_space_group_name_H-M 'P b c a'
_atom_sites_solution_hydrogens difmap
_atom_sites_solution_primary direct
_atom_sites_solution_secondary difmap
_audit_creation_method SHELXL-97
_cell_angle_alpha 90.00
_cell_angle_beta 90.00
_cell_angle_gamma 90.00
_cell_formula_units_Z 8
_cell_length_a 14.545(3)
_cell_length_b 21.756(4)
_cell_length_c 31.881(6)
_cell_measurement_reflns_used 24
_cell_measurement_temperature 293(2)
_cell_measurement_theta_max 15
_cell_measurement_theta_min 10
_cell_volume 10088(3)
_computing_structure_refinement 'SHELXL-97 (Sheldrick, 1997)'
_computing_structure_solution 'SHELXS-97 (Sheldrick, 1990)'
_diffrn_ambient_temperature 293(2)
_diffrn_measured_fraction_theta_full 0.299
_diffrn_measured_fraction_theta_max 0.299
_diffrn_measurement_device_type CAD-4
_diffrn_measurement_method theta/2theta
_diffrn_radiation_monochromator beta-filter
_diffrn_radiation_source 'fine-focus sealed tube'
_diffrn_radiation_type MoK\a
_diffrn_radiation_wavelength 0.71073
_diffrn_reflns_av_R_equivalents 0.0000
_diffrn_reflns_av_sigmaI/netI 0.0245
_diffrn_reflns_limit_h_max 17
_diffrn_reflns_limit_h_min 0
_diffrn_reflns_limit_k_max 25
_diffrn_reflns_limit_k_min 0
_diffrn_reflns_limit_l_max 37
_diffrn_reflns_limit_l_min 0
_diffrn_reflns_number 2879
_diffrn_reflns_theta_full 24.95
_diffrn_reflns_theta_max 24.95
_diffrn_reflns_theta_min 1.80
_diffrn_standards_decay_% 5
_diffrn_standards_interval_time 60
_diffrn_standards_number 3
_exptl_absorpt_coefficient_mu 0.429
_exptl_absorpt_correction_T_max 0.9003
_exptl_absorpt_correction_T_min 0.8304
_exptl_absorpt_correction_type none
_exptl_crystal_colour red
_exptl_crystal_density_diffrn 1.342
_exptl_crystal_density_method 'not measured'
_exptl_crystal_description prism
_exptl_crystal_F_000 4240
_exptl_crystal_size_max 0.45
_exptl_crystal_size_mid 0.33
_exptl_crystal_size_min 0.25
_refine_diff_density_max 0.278
_refine_diff_density_min -0.210
_refine_diff_density_rms 0.042
_refine_ls_extinction_method none
_refine_ls_goodness_of_fit_ref 1.026
_refine_ls_hydrogen_treatment mixed
_refine_ls_matrix_type fullcycle
_refine_ls_number_parameters 787
_refine_ls_number_reflns 2879
_refine_ls_number_restraints 0
_refine_ls_restrained_S_all 1.026
_refine_ls_R_factor_all 0.0230
_refine_ls_R_factor_gt 0.0230
_refine_ls_shift/su_max 0.736
_refine_ls_shift/su_mean 0.094
_refine_ls_structure_factor_coef Fsqd
_refine_ls_weighting_details 'w=1/[\s^2^(Fo^2^)+(0.0432P)^2^+6.4866P] where P=(Fo^2^+2Fc^2^)/3'
_refine_ls_weighting_scheme calc
_refine_ls_wR_factor_gt 0.0582
_refine_ls_wR_factor_ref 0.0582
_reflns_number_gt 2879
_reflns_number_total 2879
_reflns_threshold_expression >2sigma(I)
_cod_data_source_file ic026176esi20030117_071249.cif
_cod_data_source_block pmb13
_cod_depositor_comments
;
The following automatic conversions were performed:

'_symmetry_cell_setting' value 'Orthorhombic' changed to
'orthorhombic' according to the built-in table from CIF Core
dictionary named 'cif_core.dic' version 2.4.1 from 2010-06-29.

Automatic conversion script
Id: cif_fix_values 1646 2011-03-28 12:23:43Z adriana 

The following automatic conversions were performed:

'_refine_ls_weighting_scheme' value 'calc
w=1/[\s^2^(Fo^2^)+(0.0432P)^2^+6.4866P] where P=(Fo^2^+2Fc^2^)/3' was
changed to 'calc'. New tag '_refine_ls_weighting_details' was
created. The value of the new tag was set to
'w=1/[\s^2^(Fo^2^)+(0.0432P)^2^+6.4866P] where P=(Fo^2^+2Fc^2^)/3'.

Automatic conversion script
Id: cif_fix_values 3143 2015-03-26 13:38:13Z robertas 
;
_cod_database_code 4313405

loop_
_symmetry_equiv_pos_as_xyz
'x, y, z'
'-x+1/2, -y, z+1/2'
'-x, y+1/2, -z+1/2'
'x+1/2, -y+1/2, -z'
'-x, -y, -z'
'x-1/2, y, -z-1/2'
'x, -y-1/2, z-1/2'
'-x-1/2, y-1/2, z'

loop_
_atom_site_label
_atom_site_type_symbol
_atom_site_fract_x
_atom_site_fract_y
_atom_site_fract_z
_atom_site_U_iso_or_equiv
_atom_site_adp_type
_atom_site_occupancy
_atom_site_calc_flag
_atom_site_refinement_flags
_atom_site_disorder_assembly
_atom_site_disorder_group
Mo Mo 0.31490(3) 0.45020(2) 0.372557(13) 0.03250(13) Uani 1 d . . .
P1 P 0.33732(9) 0.44875(7) 0.44865(4) 0.0365(3) Uani 1 d . . .
P3 P 0.29732(10) 0.46467(6) 0.29711(4) 0.0387(4) Uani 1 d . . .
P2 P 0.48083(9) 0.46507(6) 0.37478(5) 0.0380(3) Uani 1 d . . .
P4 P 0.15028(10) 0.42675(7) 0.36495(4) 0.0395(4) Uani 1 d . . .
N1 N 0.2815(3) 0.5390(2) 0.37540(14) 0.0392(11) Uani 1 d . . .
N2 N 0.2614(4) 0.5868(3) 0.37815(16) 0.0620(15) Uani 1 d . . .
N3 N 0.3456(3) 0.3537(2) 0.37689(14) 0.0417(11) Uani 1 d . . .
N4 N 0.3820(5) 0.2447(3) 0.3918(2) 0.093(2) Uani 1 d . . .
C1 C 0.3085(4) 0.5184(3) 0.47871(17) 0.0410(14) Uani 1 d . . .
C2 C 0.2452(5) 0.5191(3) 0.5110(2) 0.0535(18) Uani 1 d . . .
C3 C 0.2227(6) 0.5727(4) 0.5315(3) 0.073(2) Uani 1 d . . .
C4 C 0.2623(7) 0.6261(4) 0.5207(3) 0.077(3) Uani 1 d . . .
C5 C 0.3240(7) 0.6281(4) 0.4887(3) 0.070(2) Uani 1 d . . .
C6 C 0.3469(5) 0.5746(3) 0.4677(2) 0.0522(17) Uani 1 d . . .
C7 C 0.2925(4) 0.3898(2) 0.48486(16) 0.0386(15) Uani 1 d . . .
C8 C 0.3264(6) 0.3797(4) 0.5247(2) 0.069(2) Uani 1 d . . .
C9 C 0.2909(6) 0.3364(4) 0.5511(3) 0.080(3) Uani 1 d . . .
C10 C 0.2179(6) 0.3024(3) 0.5383(3) 0.070(2) Uani 1 d . . .
C11 C 0.1830(7) 0.3102(3) 0.4990(2) 0.076(2) Uani 1 d . . .
C12 C 0.2198(5) 0.3537(3) 0.4728(2) 0.0537(18) Uani 1 d . . .
C13 C 0.5466(4) 0.5291(2) 0.35188(17) 0.0413(14) Uani 1 d . . .
C14 C 0.5053(5) 0.5854(3) 0.3466(2) 0.0559(19) Uani 1 d . . .
C15 C 0.5536(6) 0.6353(3) 0.3316(2) 0.068(2) Uani 1 d . . .
C16 C 0.6441(6) 0.6301(4) 0.3221(2) 0.067(2) Uani 1 d . . .
C17 C 0.6862(6) 0.5756(4) 0.3269(2) 0.071(2) Uani 1 d . . .
C18 C 0.6388(5) 0.5251(4) 0.3422(2) 0.062(2) Uani 1 d . . .
C19 C 0.5487(4) 0.3995(2) 0.35561(18) 0.0392(14) Uani 1 d . . .
C20 C 0.5517(5) 0.3863(3) 0.3136(2) 0.0562(18) Uani 1 d . . .
C21 C 0.5973(5) 0.3368(3) 0.2975(2) 0.064(2) Uani 1 d . . .
C22 C 0.6413(5) 0.2976(3) 0.3233(3) 0.064(2) Uani 1 d . . .
C23 C 0.6394(6) 0.3081(4) 0.3653(3) 0.086(3) Uani 1 d . . .
C24 C 0.5941(5) 0.3579(3) 0.3812(2) 0.068(2) Uani 1 d . . .
C25 C 0.4626(4) 0.4392(3) 0.46006(18) 0.0434(15) Uani 1 d . . .
C26 C 0.5215(5) 0.4746(3) 0.42956(19) 0.0469(16) Uani 1 d . . .
C1' C 0.3448(4) 0.5350(2) 0.27320(16) 0.0435(15) Uani 1 d . . .
C2' C 0.4297(5) 0.5348(3) 0.2529(2) 0.0597(18) Uani 1 d . . .
C3' C 0.4655(6) 0.5880(3) 0.2364(3) 0.078(2) Uani 1 d . . .
C4' C 0.4201(6) 0.6430(3) 0.2399(2) 0.078(2) Uani 1 d . . .
C5' C 0.3372(6) 0.6438(3) 0.2599(2) 0.068(2) Uani 1 d . . .
C6' C 0.3009(5) 0.5906(3) 0.2763(2) 0.0558(18) Uani 1 d . . .
C7' C 0.3272(4) 0.4084(3) 0.25557(16) 0.0430(15) Uani 1 d . . .
C8' C 0.3557(5) 0.3508(3) 0.2667(2) 0.0616(19) Uani 1 d . . .
C9' C 0.3809(6) 0.3077(4) 0.2362(3) 0.082(3) Uani 1 d . . .
C10' C 0.3770(6) 0.3225(4) 0.1952(3) 0.073(2) Uani 1 d . . .
C11' C 0.3474(5) 0.3790(4) 0.1837(2) 0.066(2) Uani 1 d . . .
C12' C 0.3216(5) 0.4212(3) 0.21352(19) 0.0547(17) Uani 1 d . . .
C13' C 0.0953(4) 0.3536(3) 0.38073(16) 0.0422(14) Uani 1 d . . .
C14' C 0.1359(5) 0.2994(3) 0.3675(2) 0.0628(19) Uani 1 d . . .
C15' C 0.1017(6) 0.2435(4) 0.3813(3) 0.075(2) Uani 1 d . . .
C16' C 0.0280(6) 0.2403(4) 0.4066(3) 0.080(2) Uani 1 d . . .
C17' C -0.0144(6) 0.2930(4) 0.4190(3) 0.076(2) Uani 1 d . . .
C18' C 0.0193(5) 0.3493(4) 0.4064(2) 0.0596(19) Uani 1 d . . .
C19' C 0.0682(4) 0.4826(3) 0.38632(17) 0.0424(14) Uani 1 d . . .
C20' C 0.0846(5) 0.5057(3) 0.4258(2) 0.067(2) Uani 1 d . . .
C21' C 0.0238(5) 0.5449(4) 0.4454(3) 0.078(2) Uani 1 d . . .
C22' C -0.0520(6) 0.5639(4) 0.4250(3) 0.082(3) Uani 1 d . . .
C23' C -0.0687(6) 0.5439(5) 0.3856(3) 0.106(3) Uani 1 d . . .
C24' C -0.0088(5) 0.5032(3) 0.3663(3) 0.075(2) Uani 1 d . . .
C25' C 0.1733(4) 0.4737(3) 0.2853(2) 0.0486(16) Uani 1 d . . .
C26' C 0.1217(5) 0.4243(4) 0.3086(2) 0.0532(18) Uani 1 d . . .
C27 C 0.3614(8) 0.2178(4) 0.4314(4) 0.127(4) Uani 1 d . . .
C28 C 0.4324(10) 0.2273(6) 0.4612(4) 0.166(5) Uani 1 d . . .
C29 C 0.4221(8) 0.2048(5) 0.3617(4) 0.144(5) Uani 1 d . . .
C30 C 0.3691(10) 0.1967(5) 0.3256(4) 0.155(5) Uani 1 d . . .
C31 C 0.3636(4) 0.3035(3) 0.38336(19) 0.0531(17) Uani 1 d . . .
H2 H 0.216(4) 0.483(3) 0.5197(18) 0.06(2) Uiso 1 d . . .
H3 H 0.183(4) 0.575(3) 0.5495(19) 0.05(2) Uiso 1 d . . .
H4 H 0.250(4) 0.660(3) 0.5307(18) 0.05(2) Uiso 1 d . . .
H5 H 0.353(5) 0.658(3) 0.482(2) 0.08(3) Uiso 1 d . . .
H6 H 0.386(4) 0.579(2) 0.4467(16) 0.035(17) Uiso 1 d . . .
H8 H 0.368(4) 0.395(3) 0.5305(19) 0.03(2) Uiso 1 d . . .
H9 H 0.316(5) 0.339(3) 0.575(2) 0.08(3) Uiso 1 d . . .
H10 H 0.403(4) 0.299(3) 0.176(2) 0.07(2) Uiso 1 d . . .
H11 H 0.345(5) 0.391(3) 0.159(2) 0.08(3) Uiso 1 d . . .
H12 H 0.205(4) 0.354(3) 0.448(2) 0.08(2) Uiso 1 d . . .
H14 H 0.452(3) 0.587(2) 0.3499(15) 0.020(16) Uiso 1 d . . .
H15 H 0.530(4) 0.670(3) 0.3275(17) 0.05(2) Uiso 1 d . . .
H16 H 0.669(4) 0.664(3) 0.3104(19) 0.07(2) Uiso 1 d . . .
H17 H 0.741(5) 0.569(3) 0.324(2) 0.07(3) Uiso 1 d . . .
H18 H 0.668(4) 0.495(2) 0.3481(17) 0.040(19) Uiso 1 d . . .
H20 H 0.524(4) 0.414(3) 0.2956(18) 0.056(19) Uiso 1 d . . .
H21 H 0.596(5) 0.333(3) 0.273(2) 0.07(2) Uiso 1 d . . .
H22 H 0.673(4) 0.264(3) 0.3098(18) 0.065(19) Uiso 1 d . . .
H23 H 0.663(5) 0.277(3) 0.381(2) 0.11(3) Uiso 1 d . . .
H24 H 0.596(4) 0.368(2) 0.4091(18) 0.058(19) Uiso 1 d . . .
H251 H 0.474(4) 0.449(2) 0.4924(19) 0.066(17) Uiso 1 d . . .
H252 H 0.471(4) 0.398(3) 0.4564(16) 0.053(18) Uiso 1 d . . .
H261 H 0.518(3) 0.518(2) 0.4344(15) 0.041(16) Uiso 1 d . . .
H262 H 0.574(4) 0.458(2) 0.4315(16) 0.046(17) Uiso 1 d . . .
H2' H 0.463(4) 0.498(2) 0.2538(16) 0.050(19) Uiso 1 d . . .
H3' H 0.518(4) 0.587(3) 0.224(2) 0.06(2) Uiso 1 d . . .
H4' H 0.443(4) 0.679(3) 0.231(2) 0.08(2) Uiso 1 d . . .
H5' H 0.309(4) 0.679(3) 0.2684(19) 0.08(2) Uiso 1 d . . .
H6' H 0.243(4) 0.592(2) 0.2888(16) 0.036(16) Uiso 1 d . . .
H8' H 0.369(3) 0.341(2) 0.2948(17) 0.046(17) Uiso 1 d . . .
H9' H 0.403(5) 0.272(3) 0.246(2) 0.08(3) Uiso 1 d . . .
H10' H 0.189(4) 0.277(3) 0.5538(18) 0.06(2) Uiso 1 d . . .
H11' H 0.134(5) 0.288(4) 0.492(2) 0.11(3) Uiso 1 d . . .
H12' H 0.308(3) 0.460(2) 0.2061(15) 0.037(16) Uiso 1 d . . .
H14' H 0.183(4) 0.300(2) 0.3491(17) 0.046(17) Uiso 1 d . . .
H15' H 0.127(5) 0.216(3) 0.370(2) 0.07(3) Uiso 1 d . . .
H16' H 0.007(4) 0.205(3) 0.4180(19) 0.07(2) Uiso 1 d . . .
H17' H -0.061(5) 0.290(3) 0.437(2) 0.07(2) Uiso 1 d . . .
H18' H -0.010(4) 0.382(3) 0.4173(19) 0.07(2) Uiso 1 d . . .
H20' H 0.138(4) 0.493(2) 0.4397(16) 0.049(17) Uiso 1 d . . .
H21' H 0.039(4) 0.561(3) 0.4715(17) 0.053(19) Uiso 1 d . . .
H22' H -0.087(4) 0.590(3) 0.4373(19) 0.06(2) Uiso 1 d . . .
H23' H -0.120(5) 0.557(3) 0.374(2) 0.09(2) Uiso 1 d . . .
H24' H -0.021(5) 0.485(3) 0.341(2) 0.11(3) Uiso 1 d . . .
H25A H 0.168(4) 0.478(3) 0.2578(19) 0.07(2) Uiso 1 d . . .
H25B H 0.159(3) 0.514(2) 0.2963(14) 0.033(15) Uiso 1 d . . .
H26A H 0.141(4) 0.387(2) 0.2993(17) 0.05(2) Uiso 1 d . . .
H26B H 0.063(4) 0.426(2) 0.3059(16) 0.044(18) Uiso 1 d . . .
H271 H 0.3486 0.1741 0.4306 0.080 Uiso 1 d . . .
H272 H 0.3052 0.2362 0.4445 0.080 Uiso 1 d . . .
H281 H 0.4198 0.2096 0.4889 0.080 Uiso 1 d . . .
H282 H 0.4892 0.2078 0.4514 0.080 Uiso 1 d . . .
H283 H 0.4454 0.2704 0.4653 0.080 Uiso 1 d . . .
H291 H 0.4517 0.1559 0.3684 0.085 Uiso 1 d . . .
H292 H 0.4788 0.2266 0.3495 0.080 Uiso 1 d . . .
H301 H 0.3964 0.1710 0.3038 0.080 Uiso 1 d . . .
H302 H 0.3106 0.1776 0.3333 0.080 Uiso 1 d . . .
H303 H 0.3535 0.2360 0.3122 0.080 Uiso 1 d . . .

loop_
_atom_site_aniso_label
_atom_site_aniso_U_11
_atom_site_aniso_U_22
_atom_site_aniso_U_33
_atom_site_aniso_U_23
_atom_site_aniso_U_13
_atom_site_aniso_U_12
Mo 0.0330(2) 0.0351(2) 0.0294(2) -0.0010(2) -0.0018(2) -0.0013(2)
P1 0.0399(8) 0.0385(7) 0.0310(7) -0.0016(7) -0.0032(6) -0.0009(8)
P3 0.0375(9) 0.0452(9) 0.0333(8) 0.0010(6) -0.0010(7) -0.0005(7)
P2 0.0355(8) 0.0424(8) 0.0361(7) -0.0021(7) -0.0020(7) -0.0021(6)
P4 0.0361(8) 0.0486(8) 0.0339(9) -0.0005(7) -0.0014(7) -0.0037(7)
N1 0.038(3) 0.045(3) 0.035(2) -0.004(3) 0.001(2) -0.001(2)
N2 0.069(4) 0.062(4) 0.055(4) 0.002(3) -0.001(3) 0.011(3)
N3 0.043(3) 0.044(3) 0.038(3) -0.003(2) 0.000(2) 0.001(2)
N4 0.153(7) 0.050(4) 0.076(5) -0.004(4) 0.005(4) 0.023(4)
C1 0.038(3) 0.040(3) 0.044(3) 0.000(3) -0.009(3) 0.002(3)
C2 0.055(5) 0.056(4) 0.050(4) -0.010(4) 0.000(4) 0.007(4)
C3 0.070(6) 0.082(7) 0.068(6) -0.028(5) 0.007(4) 0.019(5)
C4 0.088(7) 0.065(6) 0.078(6) -0.034(5) -0.017(5) 0.030(5)
C5 0.081(6) 0.046(5) 0.082(6) -0.012(4) -0.018(5) 0.005(5)
C6 0.052(5) 0.053(4) 0.052(4) 0.002(4) -0.009(4) 0.006(4)
C7 0.048(4) 0.041(3) 0.027(3) -0.001(2) -0.001(3) 0.003(3)
C8 0.069(6) 0.087(6) 0.051(5) 0.015(4) -0.015(4) -0.020(5)
C9 0.087(7) 0.100(7) 0.053(5) 0.026(5) -0.003(5) 0.009(5)
C10 0.097(7) 0.050(4) 0.063(6) 0.020(4) 0.029(5) 0.004(5)
C11 0.098(7) 0.066(5) 0.062(5) 0.008(4) 0.013(5) -0.028(5)
C12 0.068(5) 0.055(4) 0.038(4) -0.002(3) 0.002(3) -0.013(3)
C13 0.035(4) 0.041(3) 0.048(3) -0.007(3) 0.003(3) -0.002(3)
C14 0.037(5) 0.061(5) 0.069(5) -0.003(4) 0.011(4) -0.002(4)
C15 0.073(6) 0.042(5) 0.090(6) 0.001(4) 0.015(4) -0.001(4)
C16 0.067(6) 0.055(5) 0.078(5) -0.004(4) 0.022(4) -0.019(4)
C17 0.053(5) 0.069(5) 0.091(6) 0.005(4) 0.014(5) -0.004(5)
C18 0.049(5) 0.053(5) 0.084(5) 0.015(4) 0.005(4) 0.003(4)
C19 0.036(4) 0.040(3) 0.042(3) 0.000(3) 0.003(3) -0.003(3)
C20 0.066(5) 0.049(4) 0.053(5) -0.006(4) -0.004(4) 0.013(4)
C21 0.075(5) 0.069(5) 0.049(5) -0.004(4) 0.004(4) 0.013(4)
C22 0.069(5) 0.047(5) 0.075(6) -0.007(4) 0.014(4) 0.011(4)
C23 0.103(6) 0.081(6) 0.072(6) 0.010(5) 0.005(5) 0.047(5)
C24 0.086(5) 0.078(5) 0.040(5) -0.002(4) 0.001(4) 0.025(4)
C25 0.043(4) 0.050(4) 0.038(3) -0.001(3) -0.005(3) 0.001(3)
C26 0.035(4) 0.060(5) 0.046(4) -0.010(3) -0.005(3) 0.005(4)
C1' 0.052(4) 0.044(4) 0.035(3) -0.001(3) -0.002(3) 0.002(3)
C2' 0.062(5) 0.050(5) 0.067(4) 0.011(4) 0.017(3) 0.001(4)
C3' 0.084(6) 0.063(5) 0.088(6) 0.014(4) 0.037(5) -0.005(5)
C4' 0.094(7) 0.052(5) 0.088(6) 0.020(4) 0.021(5) -0.005(5)
C5' 0.083(6) 0.051(5) 0.072(5) 0.006(4) 0.007(4) 0.010(5)
C6' 0.059(5) 0.053(5) 0.055(4) 0.001(3) 0.010(4) 0.003(4)
C7' 0.037(4) 0.049(4) 0.043(4) -0.004(3) 0.002(3) -0.004(3)
C8' 0.086(5) 0.054(4) 0.045(4) -0.001(4) -0.004(4) 0.008(4)
C9' 0.117(8) 0.059(5) 0.070(6) -0.007(4) 0.001(5) 0.021(5)
C10' 0.082(6) 0.077(6) 0.060(6) -0.030(5) 0.017(4) 0.002(5)
C11' 0.074(6) 0.087(6) 0.038(5) -0.011(4) 0.004(4) -0.014(4)
C12' 0.066(5) 0.062(4) 0.036(4) -0.001(3) -0.004(3) 0.000(4)
C13' 0.042(3) 0.046(4) 0.039(4) -0.001(3) -0.006(3) -0.007(3)
C14' 0.047(4) 0.066(5) 0.075(5) -0.008(4) -0.004(4) -0.014(4)
C15' 0.075(6) 0.047(5) 0.103(7) -0.011(5) -0.015(6) -0.013(5)
C16' 0.082(7) 0.071(6) 0.086(6) 0.020(5) -0.001(5) -0.031(5)
C17' 0.073(6) 0.085(7) 0.070(6) 0.009(5) 0.011(5) -0.022(5)
C18' 0.055(5) 0.069(5) 0.054(5) -0.004(4) 0.006(4) -0.013(4)
C19' 0.033(4) 0.051(4) 0.043(4) 0.003(3) 0.001(3) -0.001(3)
C20' 0.050(5) 0.089(6) 0.061(4) -0.011(4) -0.006(4) 0.022(4)
C21' 0.069(5) 0.089(6) 0.074(5) -0.024(5) 0.000(4) 0.022(5)
C22' 0.059(6) 0.067(6) 0.121(8) -0.015(5) 0.021(6) 0.019(4)
C23' 0.078(6) 0.116(7) 0.123(8) -0.026(6) -0.034(6) 0.058(6)
C24' 0.067(5) 0.078(5) 0.079(5) -0.014(5) -0.026(5) 0.025(4)
C25' 0.044(4) 0.065(5) 0.037(4) 0.004(3) -0.002(3) 0.000(4)
C26' 0.040(5) 0.074(5) 0.046(4) -0.005(4) -0.004(3) -0.003(4)
C27 0.149(10) 0.093(7) 0.138(10) 0.057(7) 0.032(8) 0.020(7)
C28 0.237(15) 0.148(10) 0.113(9) -0.016(8) -0.052(10) 0.046(10)
C29 0.148(10) 0.091(7) 0.194(13) -0.058(8) -0.021(9) 0.024(7)
C30 0.233(15) 0.100(8) 0.133(10) -0.022(7) 0.073(10) -0.020(9)
C31 0.054(4) 0.053(4) 0.052(4) -0.009(3) -0.001(3) 0.006(4)

loop_
_atom_type_symbol
_atom_type_description
_atom_type_scat_dispersion_real
_atom_type_scat_dispersion_imag
_atom_type_scat_source
C C 0.0033 0.0016 'International Tables Vol C Tables 4.2.6.8 and 6.1.1.4'
H H 0.0000 0.0000 'International Tables Vol C Tables 4.2.6.8 and 6.1.1.4'
N N 0.0061 0.0033 'International Tables Vol C Tables 4.2.6.8 and 6.1.1.4'
P P 0.1023 0.0942 'International Tables Vol C Tables 4.2.6.8 and 6.1.1.4'
Mo Mo -1.6832 0.6857 'International Tables Vol C Tables 4.2.6.8 and 6.1.1.4'

loop_
_geom_angle_atom_site_label_1
_geom_angle_atom_site_label_2
_geom_angle_atom_site_label_3
_geom_angle
_geom_angle_site_symmetry_1
_geom_angle_site_symmetry_3
_geom_angle_publ_flag
N1 Mo N3 173.36(18) . . ?
N1 Mo P2 96.39(12) . . ?
N3 Mo P2 85.53(12) . . ?
N1 Mo P3 83.94(14) . . ?
N3 Mo P3 102.19(13) . . ?
P2 Mo P3 96.63(5) . . ?
N1 Mo P1 89.99(14) . . ?
N3 Mo P1 84.03(13) . . ?
P2 Mo P1 80.85(5) . . ?
P3 Mo P1 173.14(5) . . ?
N1 Mo P4 88.19(12) . . ?
N3 Mo P4 90.34(12) . . ?
P2 Mo P4 174.07(5) . . ?
P3 Mo P4 80.07(5) . . ?
P1 Mo P4 102.99(5) . . ?
C1 P1 C7 99.5(3) . . ?
C1 P1 C25 102.3(3) . . ?
C7 P1 C25 98.4(3) . . ?
C1 P1 Mo 118.36(19) . . ?
C7 P1 Mo 125.59(19) . . ?
C25 P1 Mo 108.91(19) . . ?
C1' P3 C25' 101.1(3) . . ?
C1' P3 C7' 99.5(3) . . ?
C25' P3 C7' 98.8(3) . . ?
C1' P3 Mo 118.38(18) . . ?
C25' P3 Mo 108.4(2) . . ?
C7' P3 Mo 126.45(19) . . ?
C19 P2 C13 100.1(3) . . ?
C19 P2 C26 103.2(3) . . ?
C13 P2 C26 97.1(3) . . ?
C19 P2 Mo 114.78(19) . . ?
C13 P2 Mo 127.1(2) . . ?
C26 P2 Mo 111.0(2) . . ?
C19' P4 C26' 103.5(3) . . ?
C19' P4 C13' 100.8(3) . . ?
C26' P4 C13' 98.2(3) . . ?
C19' P4 Mo 117.35(19) . . ?
C26' P4 Mo 108.7(3) . . ?
C13' P4 Mo 124.91(19) . . ?
N2 N1 Mo 177.4(5) . . ?
C31 N3 Mo 173.1(5) . . ?
C31 N4 C29 122.2(8) . . ?
C31 N4 C27 122.1(7) . . ?
C29 N4 C27 115.7(8) . . ?
C2 C1 C6 116.5(6) . . ?
C2 C1 P1 123.3(5) . . ?
C6 C1 P1 120.1(5) . . ?
C1 C2 C3 121.5(8) . . ?
C4 C3 C2 120.6(9) . . ?
C3 C4 C5 120.3(8) . . ?
C4 C5 C6 119.7(9) . . ?
C5 C6 C1 121.4(8) . . ?
C12 C7 C8 116.3(6) . . ?
C12 C7 P1 119.7(4) . . ?
C8 C7 P1 124.0(5) . . ?
C9 C8 C7 122.9(8) . . ?
C10 C9 C8 119.1(8) . . ?
C9 C10 C11 120.1(8) . . ?
C10 C11 C12 120.0(8) . . ?
C7 C12 C11 121.7(7) . . ?
C14 C13 C18 116.9(6) . . ?
C14 C13 P2 119.8(5) . . ?
C18 C13 P2 123.2(5) . . ?
C13 C14 C15 121.5(7) . . ?
C16 C15 C14 120.5(8) . . ?
C17 C16 C15 119.3(8) . . ?
C16 C17 C18 120.9(8) . . ?
C13 C18 C17 120.9(7) . . ?
C20 C19 C24 114.9(6) . . ?
C20 C19 P2 120.4(5) . . ?
C24 C19 P2 124.6(5) . . ?
C21 C20 C19 123.3(7) . . ?
C22 C21 C20 120.1(7) . . ?
C21 C22 C23 119.0(7) . . ?
C22 C23 C24 120.6(8) . . ?
C23 C24 C19 122.1(7) . . ?
C26 C25 P1 111.8(4) . . ?
C25 C26 P2 111.6(4) . . ?
C6' C1' C2' 116.7(6) . . ?
C6' C1' P3 121.8(5) . . ?
C2' C1' P3 121.4(5) . . ?
C3' C2' C1' 120.7(7) . . ?
C4' C3' C2' 121.4(8) . . ?
C5' C4' C3' 118.4(7) . . ?
C4' C5' C6' 120.3(8) . . ?
C1' C6' C5' 122.4(7) . . ?
C8' C7' C12' 117.3(6) . . ?
C8' C7' P3 119.3(5) . . ?
C12' C7' P3 123.3(5) . . ?
C7' C8' C9' 120.8(7) . . ?
C10' C9' C8' 120.2(8) . . ?
C9' C10' C11' 119.6(8) . . ?
C10' C11' C12' 120.3(8) . . ?
C7' C12' C11' 121.7(7) . . ?
C18' C13' C14' 117.7(6) . . ?
C18' C13' P4 124.5(5) . . ?
C14' C13' P4 117.7(5) . . ?
C13' C14' C15' 119.8(8) . . ?
C16' C15' C14' 121.6(9) . . ?
C15' C16' C17' 119.4(8) . . ?
C16' C17' C18' 120.3(8) . . ?
C13' C18' C17' 121.2(8) . . ?
C24' C19' C20' 116.7(6) . . ?
C24' C19' P4 125.3(5) . . ?
C20' C19' P4 118.0(5) . . ?
C19' C20' C21' 122.0(7) . . ?
C22' C21' C20' 119.7(8) . . ?
C23' C22' C21' 120.0(8) . . ?
C22' C23' C24' 120.3(8) . . ?
C19' C24' C23' 121.2(8) . . ?
C26' C25' P3 108.0(5) . . ?
C25' C26' P4 110.3(5) . . ?
C28 C27 N4 112.4(10) . . ?
C30 C29 N4 114.0(10) . . ?
N3 C31 N4 178.0(7) . . ?

loop_
_geom_bond_atom_site_label_1
_geom_bond_atom_site_label_2
_geom_bond_distance
_geom_bond_site_symmetry_2
_geom_bond_publ_flag
Mo N1 1.993(5) . ?
Mo N3 2.150(5) . ?
Mo P2 2.4361(15) . ?
Mo P3 2.4394(15) . ?
Mo P1 2.4478(14) . ?
Mo P4 2.4602(16) . ?
P1 C1 1.841(6) . ?
P1 C7 1.845(6) . ?
P1 C25 1.870(6) . ?
P3 C1' 1.844(6) . ?
P3 C25' 1.853(7) . ?
P3 C7' 1.855(6) . ?
P2 C19 1.838(6) . ?
P2 C13 1.841(6) . ?
P2 C26 1.855(6) . ?
P4 C19' 1.834(6) . ?
P4 C26' 1.845(7) . ?
P4 C13' 1.850(6) . ?
N1 N2 1.084(6) . ?
N3 C31 1.143(7) . ?
N4 C31 1.334(8) . ?
N4 C29 1.420(12) . ?
N4 C27 1.424(11) . ?
C1 C2 1.380(8) . ?
C1 C6 1.389(8) . ?
C2 C3 1.378(10) . ?
C3 C4 1.341(11) . ?
C4 C5 1.358(12) . ?
C5 C6 1.383(10) . ?
C7 C12 1.372(8) . ?
C7 C8 1.379(9) . ?
C8 C9 1.366(11) . ?
C9 C10 1.357(11) . ?
C10 C11 1.363(11) . ?
C11 C12 1.371(9) . ?
C13 C14 1.375(8) . ?
C13 C18 1.379(9) . ?
C14 C15 1.377(9) . ?
C15 C16 1.356(10) . ?
C16 C17 1.344(10) . ?
C17 C18 1.385(10) . ?
C19 C20 1.371(8) . ?
C19 C24 1.386(8) . ?
C20 C21 1.365(9) . ?
C21 C22 1.346(9) . ?
C22 C23 1.361(10) . ?
C23 C24 1.364(10) . ?
C25 C26 1.508(9) . ?
C1' C6' 1.371(8) . ?
C1' C2' 1.393(8) . ?
C2' C3' 1.373(9) . ?
C3' C4' 1.372(10) . ?
C4' C5' 1.364(10) . ?
C5' C6' 1.375(9) . ?
C7' C8' 1.366(8) . ?
C7' C12' 1.372(8) . ?
C8' C9' 1.402(10) . ?
C9' C10' 1.347(10) . ?
C10' C11' 1.354(11) . ?
C11' C12' 1.373(9) . ?
C13' C18' 1.379(8) . ?
C13' C14' 1.386(9) . ?
C14' C15' 1.385(10) . ?
C15' C16' 1.344(11) . ?
C16' C17' 1.359(11) . ?
C17' C18' 1.379(10) . ?
C19' C24' 1.366(8) . ?
C19' C20' 1.377(8) . ?
C20' C21' 1.380(9) . ?
C21' C22' 1.345(11) . ?
C22' C23' 1.353(12) . ?
C23' C24' 1.387(11) . ?
C25' C26' 1.506(9) . ?
C27 C28 1.418(14) . ?
C29 C30 1.397(15) . ?
